data_2222031
loop_
_publ_author_name
'Asiri, Abdullah Mohamed'
'Akkurt, Mehmet'
'Khan, Salman A.'
'Khan, Islam Ullah'
'Arshad, Muhammad Nadeem'

_publ_section_title
;
 (<i>E</i>)-2-Cyano-3-[4-(dimethylamino)phenyl]-<i>N</i>-phenylprop-2-enamide
;
_journal_coeditor_code HB2974
_journal_issue 6
_journal_name_full 'Acta Crystallographica Section E'
_journal_page_first o1303
_journal_paper_doi 10.1107/S1600536809017681
_journal_volume 65
_journal_year 2009
_chemical_formula_iupac 'C18 H17 N3 O'
_chemical_formula_moiety 'C18 H17 N3 O'
_chemical_formula_sum 'C18 H17 N3 O'
_chemical_formula_weight 291.35
_chemical_name_systematic
;
(E)-2-Cyano-3-[4-(dimethylamino)phenyl]-<i>N</i>-phenylprop-2-enamide
;
_space_group_IT_number 14
_symmetry_cell_setting monoclinic
_symmetry_space_group_name_Hall '-P 2ybc'
_symmetry_space_group_name_H-M 'P 1 21/c 1'
_atom_sites_solution_hydrogens geom
_atom_sites_solution_primary direct
_atom_sites_solution_secondary difmap
_cell_angle_alpha 90
_cell_angle_beta 94.870(6)
_cell_angle_gamma 90
_cell_formula_units_Z 4
_cell_length_a 12.0639(19)
_cell_length_b 19.983(3)
_cell_length_c 6.3960(9)
_cell_measurement_reflns_used 1223
_cell_measurement_temperature 296(2)
_cell_measurement_theta_max 19.80
_cell_measurement_theta_min 3.39
_cell_volume 1536.3(4)
_computing_cell_refinement 'SAINT (Bruker, 2007)'
_computing_data_collection 'APEX2 (Bruker, 2007)'
_computing_data_reduction 'SAINT (Bruker, 2007)'
_computing_molecular_graphics 'ORTEP-3 for Windows (Farrugia, 1997)'
_computing_publication_material 'WinGX (Farrugia, 1999) and PLATON (Spek, 2009)'
_computing_structure_refinement 'SHELXL97 (Sheldrick, 2008)'
_computing_structure_solution 'SIR97 (Altomare <i>et al.</i>,  1999)'
_diffrn_ambient_temperature 296(2)
_diffrn_measured_fraction_theta_full 0.992
_diffrn_measured_fraction_theta_max 0.992
_diffrn_measurement_device_type 'Bruker Kappa APEXII CCD'
_diffrn_measurement_method '\f and \w'
_diffrn_radiation_monochromator graphite
_diffrn_radiation_source 'sealed tube'
_diffrn_radiation_type MoK\a
_diffrn_radiation_wavelength 0.71073
_diffrn_reflns_av_R_equivalents 0.0818
_diffrn_reflns_av_sigmaI/netI 0.1096
_diffrn_reflns_limit_h_max 15
_diffrn_reflns_limit_h_min -15
_diffrn_reflns_limit_k_max 25
_diffrn_reflns_limit_k_min -25
_diffrn_reflns_limit_l_max 5
_diffrn_reflns_limit_l_min -8
_diffrn_reflns_number 15701
_diffrn_reflns_reduction_process
;
;
_diffrn_reflns_theta_full 27.46
_diffrn_reflns_theta_max 27.46
_diffrn_reflns_theta_min 1.98
_diffrn_standards_number 0
_exptl_absorpt_coefficient_mu 0.080
_exptl_absorpt_correction_type none
_exptl_crystal_colour red
_exptl_crystal_density_diffrn 1.260
_exptl_crystal_density_method 'Not Measured'
_exptl_crystal_description prism
_exptl_crystal_F_000 616
_exptl_crystal_size_max 0.44
_exptl_crystal_size_mid 0.09
_exptl_crystal_size_min 0.07
_refine_diff_density_max 0.192
_refine_diff_density_min -0.159
_refine_ls_extinction_coef 0.0038(12)
_refine_ls_extinction_expression Fc^*^=KFc[1+0.001XFc^2^\L^3^/sin(2\Q)]^-1/4^
_refine_ls_extinction_method 'SHELXL97 (Sheldrick, 2008)'
_refine_ls_goodness_of_fit_ref 0.973
_refine_ls_hydrogen_treatment constr
_refine_ls_matrix_type full
_refine_ls_number_parameters 202
_refine_ls_number_reflns 3484
_refine_ls_number_restraints 0
_refine_ls_restrained_S_all 0.973
_refine_ls_R_factor_all 0.1855
_refine_ls_R_factor_gt 0.0600
_refine_ls_shift/su_max 0.000
_refine_ls_shift/su_mean 0.000
_refine_ls_structure_factor_coef Fsqd
_refine_ls_weighting_details 'calc w=1/[\s^2^(Fo^2^)+(0.0643P)^2^] where P=(Fo^2^+2Fc^2^)/3'
_refine_ls_weighting_scheme calc
_refine_ls_wR_factor_gt 0.1194
_refine_ls_wR_factor_ref 0.1649
_reflns_number_gt 1380
_reflns_number_total 3484
_reflns_threshold_expression I>2\s(I)
_cod_data_source_file hb2974.cif
_cod_data_source_block I
_cod_original_sg_symbol_H-M 'P 21/c'
_cod_database_code 2222031
_cod_database_fobs_code 2222031

loop_
_symmetry_equiv_pos_site_id
_symmetry_equiv_pos_as_xyz
1 x,y,z
2 -x,1/2+y,1/2-z
3 -x,-y,-z
4 x,1/2-y,1/2+z

loop_
_atom_site_aniso_label
_atom_site_aniso_U_11
_atom_site_aniso_U_22
_atom_site_aniso_U_33
_atom_site_aniso_U_12
_atom_site_aniso_U_13
_atom_site_aniso_U_23
O1 0.0432(13) 0.0847(17) 0.0632(13) -0.0141(12) 0.0010(10) -0.0260(12)
N1 0.0437(14) 0.0484(15) 0.0409(12) -0.0052(12) 0.0033(11) -0.0120(11)
N2 0.0486(17) 0.106(2) 0.0607(16) -0.0128(16) 0.0113(13) -0.0316(15)
N3 0.0715(19) 0.0641(18) 0.0502(14) -0.0024(15) 0.0063(14) -0.0211(13)
C1 0.075(2) 0.073(2) 0.079(2) -0.031(2) 0.035(2) -0.031(2)
C2 0.108(3) 0.075(3) 0.088(3) -0.035(2) 0.056(2) -0.036(2)
C3 0.129(4) 0.050(2) 0.0486(19) -0.003(2) 0.010(2) -0.0106(16)
C4 0.087(3) 0.068(2) 0.066(2) 0.019(2) -0.024(2) -0.0251(19)
C5 0.061(2) 0.059(2) 0.0608(19) 0.0158(17) -0.0159(16) -0.0210(17)
C6 0.060(2) 0.0341(16) 0.0377(14) 0.0019(15) 0.0046(15) 0.0007(13)
C7 0.0429(18) 0.0431(18) 0.0412(15) -0.0066(15) 0.0020(14) -0.0047(13)
C8 0.0359(16) 0.0451(18) 0.0361(13) -0.0036(13) 0.0013(12) 0.0012(12)
C9 0.0472(19) 0.058(2) 0.0396(15) -0.0055(16) 0.0085(14) -0.0122(14)
C10 0.0401(16) 0.0427(17) 0.0408(14) -0.0019(14) -0.0004(13) 0.0003(13)
C11 0.0377(17) 0.0409(17) 0.0387(14) -0.0017(13) 0.0018(13) -0.0005(13)
C12 0.0423(18) 0.060(2) 0.0425(15) 0.0023(15) 0.0080(13) -0.0058(14)
C13 0.0477(19) 0.058(2) 0.0399(15) -0.0051(15) -0.0006(13) -0.0048(14)
C14 0.058(2) 0.0411(18) 0.0389(15) -0.0003(15) 0.0071(15) -0.0008(13)
C15 0.051(2) 0.049(2) 0.0526(17) 0.0034(15) 0.0100(15) -0.0066(15)
C16 0.0447(18) 0.0462(19) 0.0503(16) 0.0012(15) 0.0037(14) -0.0038(14)
C17 0.093(3) 0.079(3) 0.057(2) -0.007(2) -0.0048(19) -0.0198(18)
C18 0.098(3) 0.073(3) 0.0592(19) 0.001(2) 0.0285(19) -0.0163(17)

loop_
_atom_site_type_symbol
_atom_site_label
_atom_site_fract_x
_atom_site_fract_y
_atom_site_fract_z
_atom_site_U_iso_or_equiv
_atom_site_thermal_displace_type
_atom_site_calc_flag
_atom_site_refinement_flags
_atom_site_occupancy
O O1 0.37797(16) 0.07494(10) 0.5929(3) 0.0639(8) Uani . . 1.000
N N1 0.19658(18) 0.07922(10) 0.6643(3) 0.0444(8) Uani . . 1.000
N N2 0.0364(2) -0.00214(14) 0.2850(4) 0.0714(10) Uani . . 1.000
N N3 0.3109(2) -0.16820(12) -0.4827(4) 0.0619(10) Uani . . 1.000
C C1 0.1026(3) 0.13303(16) 0.9294(5) 0.0740(12) Uani . . 1.000
C C2 0.0994(3) 0.17166(17) 1.1086(6) 0.0876(17) Uani . . 1.000
C C3 0.1948(4) 0.19793(16) 1.2024(5) 0.0757(16) Uani . . 1.000
C C4 0.2923(3) 0.18648(16) 1.1198(5) 0.0754(14) Uani . . 1.000
C C5 0.2976(3) 0.14743(15) 0.9411(5) 0.0615(11) Uani . . 1.000
C C6 0.2018(2) 0.12058(13) 0.8457(4) 0.0439(10) Uani . . 1.000
C C7 0.2811(2) 0.05968(13) 0.5505(4) 0.0425(10) Uani . . 1.000
C C8 0.2467(2) 0.01696(13) 0.3648(4) 0.0391(9) Uani . . 1.000
C C9 0.1308(3) 0.00579(14) 0.3162(4) 0.0480(10) Uani . . 1.000
C C10 0.3244(2) -0.00906(13) 0.2492(4) 0.0414(9) Uani . . 1.000
C C11 0.3150(2) -0.04902(13) 0.0609(4) 0.0392(9) Uani . . 1.000
C C12 0.2159(2) -0.06559(14) -0.0565(4) 0.0480(10) Uani . . 1.000
C C13 0.2145(2) -0.10416(14) -0.2344(4) 0.0488(10) Uani . . 1.000
C C14 0.3122(2) -0.12898(14) -0.3082(4) 0.0458(10) Uani . . 1.000
C C15 0.4128(2) -0.11114(14) -0.1943(4) 0.0506(11) Uani . . 1.000
C C16 0.4124(2) -0.07274(13) -0.0153(4) 0.0471(10) Uani . . 1.000
C C17 0.2077(3) -0.18754(16) -0.5982(5) 0.0770(16) Uani . . 1.000
C C18 0.4122(3) -0.19039(16) -0.5680(5) 0.0755(15) Uani . . 1.000
H H1 0.03700 0.11530 0.86510 0.0890 Uiso calc R 1.000
H H1A 0.13160 0.06470 0.62090 0.0530 Uiso calc R 1.000
H H2 0.03200 0.17960 1.16470 0.1050 Uiso calc R 1.000
H H3 0.19290 0.22370 1.32310 0.0910 Uiso calc R 1.000
H H4 0.35720 0.20510 1.18370 0.0900 Uiso calc R 1.000
H H5 0.36550 0.13960 0.88690 0.0740 Uiso calc R 1.000
H H10 0.39720 0.00050 0.30000 0.0500 Uiso calc R 1.000
H H12 0.14890 -0.05000 -0.01300 0.0580 Uiso calc R 1.000
H H13 0.14660 -0.11400 -0.30780 0.0590 Uiso calc R 1.000
H H15 0.48010 -0.12540 -0.24010 0.0610 Uiso calc R 1.000
H H16 0.48010 -0.06220 0.05780 0.0570 Uiso calc R 1.000
H H17A 0.15590 -0.20220 -0.50190 0.1150 Uiso calc R 1.000
H H17B 0.22150 -0.22340 -0.69260 0.1150 Uiso calc R 1.000
H H17C 0.17720 -0.14990 -0.67680 0.1150 Uiso calc R 1.000
H H18A 0.46280 -0.15340 -0.57210 0.1130 Uiso calc R 1.000
H H18B 0.39490 -0.20720 -0.70750 0.1130 Uiso calc R 1.000
H H18C 0.44600 -0.22520 -0.48100 0.1130 Uiso calc R 1.000

loop_
_atom_type_symbol
_atom_type_description
_atom_type_scat_dispersion_real
_atom_type_scat_dispersion_imag
_atom_type_scat_source
O O 0.0106 0.0060 'International Tables Vol C Tables 4.2.6.8 and 6.1.1.4'
N N 0.0061 0.0033 'International Tables Vol C Tables 4.2.6.8 and 6.1.1.4'
H H 0.0000 0.0000 'International Tables Vol C Tables 4.2.6.8 and 6.1.1.4'
C C 0.0033 0.0016 'International Tables Vol C Tables 4.2.6.8 and 6.1.1.4'

loop_
_geom_angle_atom_site_label_1
_geom_angle_atom_site_label_2
_geom_angle_atom_site_label_3
_geom_angle_site_symmetry_1
_geom_angle_site_symmetry_2
_geom_angle_site_symmetry_3
_geom_angle
_geom_angle_publ_flag
C6 N1 C7 . . . 128.4(2) no
C14 N3 C17 . . . 121.5(2) no
C14 N3 C18 . . . 122.2(2) no
C17 N3 C18 . . . 116.3(3) no
C6 N1 H1A . . . 116.00 no
C7 N1 H1A . . . 116.00 no
C2 C1 C6 . . . 120.6(3) no
C1 C2 C3 . . . 119.9(3) no
C2 C3 C4 . . . 119.7(3) no
C3 C4 C5 . . . 121.3(3) no
C4 C5 C6 . . . 119.4(3) no
N1 C6 C5 . . . 124.7(2) no
C1 C6 C5 . . . 119.0(3) no
N1 C6 C1 . . . 116.3(2) no
N1 C7 C8 . . . 114.8(2) no
O1 C7 N1 . . . 124.0(2) no
O1 C7 C8 . . . 121.2(2) no
C9 C8 C10 . . . 122.4(2) no
C7 C8 C10 . . . 119.9(2) no
C7 C8 C9 . . . 117.7(2) no
N2 C9 C8 . . . 177.1(3) no
C8 C10 C11 . . . 131.6(2) no
C12 C11 C16 . . . 116.1(2) no
C10 C11 C12 . . . 125.7(2) no
C10 C11 C16 . . . 118.2(2) no
C11 C12 C13 . . . 121.9(2) no
C12 C13 C14 . . . 121.9(2) no
N3 C14 C15 . . . 121.3(2) no
N3 C14 C13 . . . 122.0(2) no
C13 C14 C15 . . . 116.8(2) no
C14 C15 C16 . . . 120.5(2) no
C11 C16 C15 . . . 122.9(2) no
C2 C1 H1 . . . 120.00 no
C6 C1 H1 . . . 120.00 no
C1 C2 H2 . . . 120.00 no
C3 C2 H2 . . . 120.00 no
C2 C3 H3 . . . 120.00 no
C4 C3 H3 . . . 120.00 no
C3 C4 H4 . . . 119.00 no
C5 C4 H4 . . . 119.00 no
C4 C5 H5 . . . 120.00 no
C6 C5 H5 . . . 120.00 no
C8 C10 H10 . . . 114.00 no
C11 C10 H10 . . . 114.00 no
C11 C12 H12 . . . 119.00 no
C13 C12 H12 . . . 119.00 no
C12 C13 H13 . . . 119.00 no
C14 C13 H13 . . . 119.00 no
C14 C15 H15 . . . 120.00 no
C16 C15 H15 . . . 120.00 no
C11 C16 H16 . . . 119.00 no
C15 C16 H16 . . . 119.00 no
N3 C17 H17A . . . 109.00 no
N3 C17 H17B . . . 109.00 no
N3 C17 H17C . . . 109.00 no
H17A C17 H17B . . . 109.00 no
H17A C17 H17C . . . 109.00 no
H17B C17 H17C . . . 110.00 no
N3 C18 H18A . . . 109.00 no
N3 C18 H18B . . . 109.00 no
N3 C18 H18C . . . 109.00 no
H18A C18 H18B . . . 109.00 no
H18A C18 H18C . . . 110.00 no
H18B C18 H18C . . . 109.00 no

loop_
_geom_bond_atom_site_label_1
_geom_bond_atom_site_label_2
_geom_bond_site_symmetry_1
_geom_bond_site_symmetry_2
_geom_bond_distance
_geom_bond_publ_flag
O1 C7 . . 1.216(3) no
N1 C6 . . 1.422(3) no
N1 C7 . . 1.359(3) no
N2 C9 . . 1.150(4) no
N3 C14 . . 1.363(4) no
N3 C17 . . 1.445(4) no
N3 C18 . . 1.450(4) no
N1 H1A . . 0.8600 no
C1 C2 . . 1.385(5) no
C1 C6 . . 1.375(4) no
C2 C3 . . 1.358(6) no
C3 C4 . . 1.349(6) no
C4 C5 . . 1.390(4) no
C5 C6 . . 1.370(4) no
C7 C8 . . 1.493(4) no
C8 C9 . . 1.424(4) no
C8 C10 . . 1.347(4) no
C10 C11 . . 1.442(4) no
C11 C16 . . 1.393(3) no
C11 C12 . . 1.397(4) no
C12 C13 . . 1.373(4) no
C13 C14 . . 1.397(4) no
C14 C15 . . 1.407(4) no
C15 C16 . . 1.379(4) no
C1 H1 . . 0.9300 no
C2 H2 . . 0.9300 no
C3 H3 . . 0.9300 no
C4 H4 . . 0.9300 no
C5 H5 . . 0.9300 no
C10 H10 . . 0.9300 no
C12 H12 . . 0.9300 no
C13 H13 . . 0.9300 no
C15 H15 . . 0.9300 no
C16 H16 . . 0.9300 no
C17 H17A . . 0.9600 no
C17 H17B . . 0.9600 no
C17 H17C . . 0.9600 no
C18 H18A . . 0.9600 no
C18 H18B . . 0.9600 no
C18 H18C . . 0.9600 no

loop_
_geom_hbond_atom_site_label_D
_geom_hbond_atom_site_label_H
_geom_hbond_atom_site_label_A
_geom_hbond_site_symmetry_A
_geom_hbond_distance_DH
_geom_hbond_distance_HA
_geom_hbond_distance_DA
_geom_hbond_angle_DHA
_geom_hbond_publ_flag
C5 H5 O1 . 0.93 2.30 2.892(4) 121 yes
C12 H12 N2 . 0.93 2.61 3.445(4) 149 yes
N1 H1A N2 3_556 0.86 2.50 3.245(3) 146 yes
C1 H1 N2 3_556 0.93 2.58 3.338(4) 139 yes
C18 H18A O1 3_655 0.96 2.49 3.439(4) 169 yes
C3 H3 Cg1 4_555 0.93 2.66 3.514(3) 152 yes

loop_
_geom_torsion_atom_site_label_1
_geom_torsion_atom_site_label_2
_geom_torsion_atom_site_label_3
_geom_torsion_atom_site_label_4
_geom_torsion_site_symmetry_1
_geom_torsion_site_symmetry_2
_geom_torsion_site_symmetry_3
_geom_torsion_site_symmetry_4
_geom_torsion
_geom_torsion_publ_flag
C6 N1 C7 O1 . . . . 1.3(4) no
C7 N1 C6 C1 . . . . 179.4(3) no
C7 N1 C6 C5 . . . . -1.4(4) no
C6 N1 C7 C8 . . . . -178.8(2) no
C18 N3 C14 C15 . . . . -3.8(4) no
C17 N3 C14 C13 . . . . -1.5(4) no
C18 N3 C14 C13 . . . . 175.8(3) no
C17 N3 C14 C15 . . . . 179.0(3) no
C2 C1 C6 N1 . . . . 178.7(3) no
C2 C1 C6 C5 . . . . -0.6(5) no
C6 C1 C2 C3 . . . . 0.4(5) no
C1 C2 C3 C4 . . . . 0.3(5) no
C2 C3 C4 C5 . . . . -0.8(5) no
C3 C4 C5 C6 . . . . 0.7(5) no
C4 C5 C6 N1 . . . . -179.1(3) no
C4 C5 C6 C1 . . . . 0.0(4) no
N1 C7 C8 C10 . . . . -175.5(2) no
O1 C7 C8 C9 . . . . -175.1(2) no
O1 C7 C8 C10 . . . . 4.5(4) no
N1 C7 C8 C9 . . . . 5.0(3) no
C9 C8 C10 C11 . . . . 2.3(5) no
C7 C8 C10 C11 . . . . -177.2(3) no
C8 C10 C11 C12 . . . . 5.6(5) no
C8 C10 C11 C16 . . . . -175.5(3) no
C10 C11 C12 C13 . . . . -179.9(3) no
C16 C11 C12 C13 . . . . 1.3(4) no
C10 C11 C16 C15 . . . . -179.8(2) no
C12 C11 C16 C15 . . . . -0.8(4) no
C11 C12 C13 C14 . . . . -0.1(4) no
C12 C13 C14 N3 . . . . 178.9(3) no
C12 C13 C14 C15 . . . . -1.6(4) no
N3 C14 C15 C16 . . . . -178.5(3) no
C13 C14 C15 C16 . . . . 2.0(4) no
C14 C15 C16 C11 . . . . -0.8(4) no

loop_
_cod_related_entry_id
_cod_related_entry_database
_cod_related_entry_code
1 ChemSpider 4828877
